data_7238227
loop_
_publ_author_name
'Graus, Sara'
'Casabona, Diego'
'Uriel, Santiago'
'Cativiela, Carlos'
'Serrano, Jos\'e Luis'

_publ_section_title
;
 Supramolecular arrangements based on cyclohexane-5-spirohydantoin
 derivatives
;
_journal_issue 10
_journal_name_full CrystEngComm
_journal_page_first 3132
_journal_paper_doi 10.1039/c001232g
_journal_volume 12
_journal_year 2010
_chemical_formula_sum 'C11 H16 N2 O4'
_chemical_formula_weight 240.26
_space_group_IT_number 14
_space_group_name_Hall '-P 2yn'
_space_group_name_H-M_alt 'P 1 21/n 1'
_symmetry_cell_setting monoclinic
_symmetry_space_group_name_H-M 'P 1 21/n 1'
_atom_sites_solution_hydrogens geom
_atom_sites_solution_primary direct
_atom_sites_solution_secondary difmap
_audit_creation_date
;
'Tue Aug 01 10:40:49 2006'
;
_audit_creation_method
;
CrysAlis RED, Oxford Diffraction Ltd.,
Version 1.171.29.10 (release 13-04-2006 CrysAlis171 .NET)
(compiled Apr 13 2006,12:24:59)
;
_cell_angle_alpha 90.00
_cell_angle_beta 92.831(5)
_cell_angle_gamma 90.00
_cell_formula_units_Z 4
_cell_length_a 11.6196(7)
_cell_length_b 6.3329(4)
_cell_length_c 15.4169(10)
_cell_measurement_temperature 293(2)
_cell_volume 1133.08(12)
_computing_cell_refinement
;
CrysAlis RED, Oxford Diffraction Ltd.,
Version 1.171.29.10 (release 13-04-2006 CrysAlis171 .NET)
(compiled Apr 13 2006,12:24:59)
;
_computing_data_collection
;
CrysAlis CCD, Oxford Diffraction Ltd.,
Version 1.171.29.10 (release 13-04-2006 CrysAlis171 .NET)
(compiled Apr 13 2006,12:24:59)
;
_computing_data_reduction
;
CrysAlis RED, Oxford Diffraction Ltd.,
Version 1.171.29.10 (release 13-04-2006 CrysAlis171 .NET)
(compiled Apr 13 2006,12:24:59)
;
_computing_molecular_graphics 'Brucker SHELXTL'
_computing_publication_material 'Brucker SHELXTL'
_computing_structure_refinement 'Brucker SHELXTL'
_computing_structure_solution 'Brucker SHELXTL'
_diffrn_ambient_temperature 293(2)
_diffrn_detector_area_resol_mean 16.3990
_diffrn_measured_fraction_theta_full 0.970
_diffrn_measured_fraction_theta_max 0.970
_diffrn_radiation_monochromator graphite
_diffrn_radiation_source 'Enhance (Mo) X-ray Source'
_diffrn_radiation_type 'Mo K\a'
_diffrn_radiation_wavelength 0.7107
_diffrn_reflns_av_R_equivalents 0.0351
_diffrn_reflns_av_sigmaI/netI 0.0442
_diffrn_reflns_limit_h_max 12
_diffrn_reflns_limit_h_min -14
_diffrn_reflns_limit_k_max 7
_diffrn_reflns_limit_k_min -7
_diffrn_reflns_limit_l_max 19
_diffrn_reflns_limit_l_min -11
_diffrn_reflns_number 5582
_diffrn_reflns_theta_full 26.37
_diffrn_reflns_theta_max 26.37
_diffrn_reflns_theta_min 4.90
_exptl_absorpt_coefficient_mu 0.108
_exptl_absorpt_correction_T_max 0.997
_exptl_absorpt_correction_T_min 0.976
_exptl_absorpt_correction_type empirical
_exptl_crystal_colour Colorless
_exptl_crystal_density_diffrn 1.408
_exptl_crystal_density_method 'not measured'
_exptl_crystal_description Prism
_exptl_crystal_F_000 512
_exptl_crystal_size_max 0.23
_exptl_crystal_size_mid 0.21
_exptl_crystal_size_min 0.17
_refine_diff_density_max 0.231
_refine_diff_density_min -0.185
_refine_diff_density_rms 0.041
_refine_ls_extinction_method none
_refine_ls_goodness_of_fit_ref 1.140
_refine_ls_hydrogen_treatment refall
_refine_ls_matrix_type full
_refine_ls_number_parameters 218
_refine_ls_number_reflns 2246
_refine_ls_number_restraints 0
_refine_ls_restrained_S_all 1.140
_refine_ls_R_factor_all 0.0753
_refine_ls_R_factor_gt 0.0524
_refine_ls_shift/su_max 0.002
_refine_ls_shift/su_mean 0.001
_refine_ls_structure_factor_coef Fsqd
_refine_ls_weighting_details 'calc w=1/[\s^2^(Fo^2^)+(0.0050P)^2^+0.7797P] where P=(Fo^2^+2Fc^2^)/3'
_refine_ls_weighting_scheme calc
_refine_ls_wR_factor_gt 0.0741
_refine_ls_wR_factor_ref 0.0792
_reflns_number_gt 1786
_reflns_number_total 2246
_reflns_threshold_expression >2sigma(I)
_cod_data_source_file c001232g.txt
_cod_data_source_block Compound3
_cod_depositor_comments
;
The following automatic conversions were performed:

data item '_symmetry_cell_setting' value 'Monoclinic' was changed to
'monoclinic' in accordance with the
/home/saulius/struct/COD-crude-data/automatic-downloads/DataCite-retrospective/RSC/depositions/lib/dictionaries/cif_core.dic
dictionary named 'cif_core.dic' version 2.4.2 last updated on
2011-04-26.

Automatic conversion script
Id: cif_fix_values 6909 2019-04-08 15:41:33Z antanas 
;
_cod_original_sg_symbol_H-M P2(1)/n
_cod_database_code 7238227

loop_
_symmetry_equiv_pos_as_xyz
'x, y, z'
'-x+1/2, y+1/2, -z+1/2'
'-x, -y, -z'
'x-1/2, -y-1/2, z-1/2'

loop_
_atom_site_label
_atom_site_type_symbol
_atom_site_fract_x
_atom_site_fract_y
_atom_site_fract_z
_atom_site_U_iso_or_equiv
_atom_site_adp_type
_atom_site_occupancy
_atom_site_symmetry_multiplicity
_atom_site_calc_flag
N1 N 0.57470(14) 0.1593(3) -0.07689(11) 0.0168(4) Uani 1 1 d
HN1 H 0.5792(19) 0.147(4) -0.0219(17) 0.033(7) Uiso 1 1 d
O1 O 0.42968(11) -0.0853(2) -0.10394(8) 0.0197(3) Uani 1 1 d
C1 C 0.50223(15) 0.0416(3) -0.12657(12) 0.0155(4) Uani 1 1 d
N2 N 0.52370(14) 0.0852(3) -0.21270(11) 0.0176(4) Uani 1 1 d
HN2 H 0.4851(17) 0.037(3) -0.2561(15) 0.021(6) Uiso 1 1 d
O2 O 0.64906(11) 0.2942(2) -0.28596(8) 0.0211(3) Uani 1 1 d
C2 C 0.61041(15) 0.2286(3) -0.21950(12) 0.0161(4) Uani 1 1 d
O3 O 0.89913(12) 0.5137(2) 0.13004(9) 0.0261(4) Uani 1 1 d
C3 C 0.65092(15) 0.2894(3) -0.12740(12) 0.0158(4) Uani 1 1 d
O4 O 0.86988(12) 0.8336(2) 0.07106(9) 0.0235(3) Uani 1 1 d
C4 C 0.63229(17) 0.5259(3) -0.11250(13) 0.0173(4) Uani 1 1 d
H4A H 0.6691(17) 0.603(3) -0.1588(14) 0.023(5) Uiso 1 1 d
H4B H 0.5480(18) 0.559(3) -0.1186(13) 0.022(5) Uiso 1 1 d
C5 C 0.68209(16) 0.5993(3) -0.02391(13) 0.0181(4) Uani 1 1 d
H5A H 0.6370(16) 0.524(3) 0.0235(13) 0.013(5) Uiso 1 1 d
H5B H 0.6709(16) 0.751(3) -0.0181(13) 0.017(5) Uiso 1 1 d
C6 C 0.81064(16) 0.5430(3) -0.01397(13) 0.0159(4) Uani 1 1 d
H6A H 0.8512(16) 0.616(3) -0.0608(12) 0.013(5) Uiso 1 1 d
C7 C 0.82562(17) 0.3050(3) -0.02288(13) 0.0168(4) Uani 1 1 d
H7A H 0.7834(16) 0.238(3) 0.0239(13) 0.017(5) Uiso 1 1 d
H7B H 0.9076(18) 0.273(3) -0.0149(13) 0.022(5) Uiso 1 1 d
C8 C 0.77801(16) 0.2311(3) -0.11135(13) 0.0175(4) Uani 1 1 d
H8A H 0.7852(17) 0.079(3) -0.1177(13) 0.022(5) Uiso 1 1 d
H8B H 0.8205(17) 0.299(3) -0.1592(14) 0.025(6) Uiso 1 1 d
C9 C 0.86393(16) 0.6236(3) 0.07043(13) 0.0170(4) Uani 1 1 d
C10 C 0.92122(18) 0.9344(3) 0.14915(14) 0.0230(5) Uani 1 1 d
H10A H 0.9840(17) 0.848(3) 0.1691(13) 0.017(5) Uiso 1 1 d
H10B H 0.9485(17) 1.073(4) 0.1289(13) 0.024(6) Uiso 1 1 d
C11 C 0.8349(2) 0.9592(4) 0.21692(17) 0.0314(5) Uani 1 1 d
H11A H 0.815(2) 0.822(4) 0.2394(17) 0.046(7) Uiso 1 1 d
H11B H 0.8690(19) 1.052(4) 0.2650(16) 0.038(7) Uiso 1 1 d
H11C H 0.763(2) 1.026(4) 0.1895(16) 0.048(7) Uiso 1 1 d

loop_
_atom_site_aniso_label
_atom_site_aniso_U_11
_atom_site_aniso_U_22
_atom_site_aniso_U_33
_atom_site_aniso_U_23
_atom_site_aniso_U_13
_atom_site_aniso_U_12
N1 0.0199(9) 0.0200(9) 0.0104(9) 0.0009(7) 0.0000(7) -0.0039(7)
O1 0.0198(7) 0.0209(7) 0.0185(7) 0.0012(6) -0.0002(5) -0.0049(6)
C1 0.0164(9) 0.0138(9) 0.0162(10) -0.0003(8) -0.0005(8) 0.0037(8)
N2 0.0206(9) 0.0184(9) 0.0133(9) 0.0007(7) -0.0033(7) -0.0028(7)
O2 0.0243(7) 0.0214(7) 0.0176(7) 0.0021(6) 0.0024(6) -0.0009(6)
C2 0.0169(10) 0.0136(9) 0.0177(10) 0.0011(8) 0.0005(8) 0.0035(8)
O3 0.0375(9) 0.0194(7) 0.0202(8) 0.0021(6) -0.0096(6) 0.0036(6)
C3 0.0166(9) 0.0163(9) 0.0147(10) 0.0028(8) 0.0009(8) -0.0009(8)
O4 0.0301(8) 0.0172(7) 0.0223(8) -0.0009(6) -0.0086(6) -0.0033(6)
C4 0.0157(10) 0.0164(10) 0.0196(11) -0.0001(8) -0.0014(8) 0.0017(8)
C5 0.0178(10) 0.0148(10) 0.0214(11) -0.0017(9) -0.0016(8) 0.0022(8)
C6 0.0168(10) 0.0152(10) 0.0155(10) 0.0030(8) -0.0003(8) 0.0003(8)
C7 0.0130(10) 0.0174(10) 0.0199(10) 0.0004(9) -0.0010(8) 0.0033(8)
C8 0.0186(10) 0.0164(10) 0.0175(10) -0.0013(9) 0.0006(8) 0.0025(8)
C9 0.0145(9) 0.0162(10) 0.0203(11) 0.0009(9) 0.0004(8) 0.0003(8)
C10 0.0251(11) 0.0191(11) 0.0238(12) -0.0021(9) -0.0092(9) -0.0032(9)
C11 0.0282(13) 0.0315(13) 0.0339(14) -0.0125(11) -0.0026(10) -0.0006(10)

loop_
_atom_type_symbol
_atom_type_description
_atom_type_scat_dispersion_real
_atom_type_scat_dispersion_imag
_atom_type_scat_source
C C 0.0033 0.0016 'International Tables Vol C Tables 4.2.6.8 and 6.1.1.4'
H H 0.0000 0.0000 'International Tables Vol C Tables 4.2.6.8 and 6.1.1.4'
N N 0.0061 0.0033 'International Tables Vol C Tables 4.2.6.8 and 6.1.1.4'
O O 0.0106 0.0060 'International Tables Vol C Tables 4.2.6.8 and 6.1.1.4'

loop_
_geom_angle_atom_site_label_1
_geom_angle_atom_site_label_2
_geom_angle_atom_site_label_3
_geom_angle
C1 N1 C3 112.95(16)
O1 C1 N1 128.61(18)
O1 C1 N2 124.00(17)
N1 C1 N2 107.38(16)
C2 N2 C1 111.92(16)
O2 C2 N2 126.79(18)
O2 C2 C3 126.21(17)
N2 C2 C3 106.99(15)
N1 C3 C2 100.75(14)
N1 C3 C8 112.51(16)
C2 C3 C8 109.94(15)
N1 C3 C4 112.16(15)
C2 C3 C4 110.35(15)
C8 C3 C4 110.73(16)
C9 O4 C10 117.42(16)
C5 C4 C3 112.40(16)
C4 C5 C6 109.98(16)
C9 C6 C7 111.72(16)
C9 C6 C5 111.38(16)
C7 C6 C5 109.59(15)
C8 C7 C6 110.33(16)
C7 C8 C3 112.10(16)
O3 C9 O4 123.68(18)
O3 C9 C6 124.93(17)
O4 C9 C6 111.38(17)
O4 C10 C11 111.17(17)

loop_
_geom_bond_atom_site_label_1
_geom_bond_atom_site_label_2
_geom_bond_distance
N1 C1 1.337(2)
N1 C3 1.462(2)
O1 C1 1.228(2)
C1 N2 1.391(2)
N2 C2 1.364(2)
O2 C2 1.212(2)
C2 C3 1.523(3)
O3 C9 1.208(2)
C3 C8 1.531(3)
C3 C4 1.532(3)
O4 C9 1.332(2)
O4 C10 1.464(2)
C4 C5 1.529(3)
C5 C6 1.536(3)
C6 C9 1.503(3)
C6 C7 1.524(3)
C7 C8 1.520(3)
C10 C11 1.492(3)

loop_
_geom_hbond_atom_site_label_D
_geom_hbond_atom_site_label_H
_geom_hbond_atom_site_label_A
_geom_hbond_distance_DH
_geom_hbond_distance_HA
_geom_hbond_distance_DA
_geom_hbond_angle_DHA
_geom_hbond_site_symmetry_A
N1 HN1 O1 0.85(2) 1.99(3) 2.830(2) 171(2) 3_655
N2 HN2 O3 0.84(2) 2.00(2) 2.832(2) 167(2) 4_565
